data_2201027
loop_
_publ_author_name
'Coles, Simon J.'
'Frampton, Christopher S.'
'Hursthouse, Michael B.'

_publ_section_title
;
 5\a-Cholestane
;
_journal_issue 4
_journal_name_full 'Acta Crystallographica Section E'
_journal_page_first o445
_journal_page_last o446
_journal_paper_doi 10.1107/S1600536802004786
_journal_volume 58
_journal_year 2002
_chemical_formula_sum 'C27 H48'
_chemical_formula_weight 372.65
_space_group_IT_number 4
_symmetry_cell_setting monoclinic
_symmetry_space_group_name_Hall 'P 2yb'
_symmetry_space_group_name_H-M 'P 1 21 1'
_audit_creation_method 'WinGX routine CIF_UPDATE'
_cell_angle_alpha 90
_cell_angle_beta 104.2390(11)
_cell_angle_gamma 90
_cell_formula_units_Z 4
_cell_length_a 11.3936(3)
_cell_length_b 10.8972(3)
_cell_length_c 19.5047(7)
_cell_measurement_reflns_used 6151
_cell_measurement_temperature 120(2)
_cell_measurement_theta_max 27.48
_cell_measurement_theta_min 2.91
_cell_volume 2347.27(12)
_computing_cell_refinement 'DENZO and COLLECT'
_computing_data_collection 'DENZO (Otwinowski & Minor, 1997) and COLLECT (Hooft, 1998)'
_computing_data_reduction 'DENZO and COLLECT'
_computing_molecular_graphics 'PLATON (Spek, 1990)'
_computing_structure_refinement 'SHELXL97 (Sheldrick, 1997)'
_computing_structure_solution 'SHELXS97 (Sheldrick, 1997)'
_diffrn_measured_fraction_theta_full 0.993
_diffrn_measured_fraction_theta_max 0.993
_diffrn_measurement_device_type 'Nonius KappaCCD'
_diffrn_measurement_method '\f and \w scans'
_diffrn_radiation_source 'Nonius FR591 rotating anode'
_diffrn_radiation_type MoK\a
_diffrn_radiation_wavelength 0.71073
_diffrn_reflns_av_R_equivalents 0.0759
_diffrn_reflns_limit_h_max 14
_diffrn_reflns_limit_h_min -14
_diffrn_reflns_limit_k_max 11
_diffrn_reflns_limit_k_min -14
_diffrn_reflns_limit_l_max 25
_diffrn_reflns_limit_l_min -25
_diffrn_reflns_number 15024
_diffrn_reflns_theta_full 27.49
_diffrn_reflns_theta_max 27.49
_diffrn_reflns_theta_min 3.01
_exptl_absorpt_coefficient_mu 0.058
_exptl_absorpt_correction_T_max 0.9977
_exptl_absorpt_correction_T_min 0.9772
_exptl_absorpt_correction_type multi-scan
_exptl_absorpt_process_details '(SORTAV; Blessing, 1997)'
_exptl_crystal_colour colourless
_exptl_crystal_density_diffrn 1.055
_exptl_crystal_density_method 'not measured'
_exptl_crystal_description plate
_exptl_crystal_F_000 840
_exptl_crystal_size_max 0.4
_exptl_crystal_size_mid 0.35
_exptl_crystal_size_min 0.04
_refine_diff_density_max 0.629
_refine_diff_density_min -0.624
_refine_ls_abs_structure_details '(Flack, 1983)'
_refine_ls_abs_structure_Flack 2(5)
_refine_ls_extinction_coef 0.047(2)
_refine_ls_extinction_expression Fc^*^=kFc[1+0.001xFc^2^\l^3^/sin(2\q)]^-1/4^
_refine_ls_extinction_method SHELXL
_refine_ls_goodness_of_fit_ref 0.992
_refine_ls_hydrogen_treatment constr
_refine_ls_matrix_type full
_refine_ls_number_parameters 498
_refine_ls_number_reflns 9278
_refine_ls_number_restraints 1
_refine_ls_restrained_S_all 0.992
_refine_ls_R_factor_gt 0.0616
_refine_ls_shift/su_max 0.025
_refine_ls_structure_factor_coef Fsqd
_refine_ls_weighting_details 'calc w = 1/[\s^2^(Fo^2^)+(0.0563P)^2^] where P = (Fo^2^+2Fc^2^)/3'
_refine_ls_weighting_scheme calc
_refine_ls_wR_factor_ref 0.1369
_reflns_number_gt 5989
_reflns_number_total 9278
_reflns_threshold_expression I>2\s(I)
_cod_data_source_file bt6125.cif
_cod_data_source_block I
_cod_depositor_comments
;
The following automatic conversions were performed:
'_symmetry_cell_setting' value 'Monoclinic' changed to 'monoclinic'
according to '/home/saulius/struct/CIF-dictionaries/cif_core.dic'
dictionary named 'cif_core.dic' version 2.4.1 from 2010-06-29.

Automatic conversion script
Id: cif_fix_enum 1527 2010-12-29 10:47:43Z saulius 

The following automatic conversions were performed:

'_symmetry_cell_setting' value 'Monoclinic' changed to 'monoclinic'
according to /home/saulius/struct/CIF-dictionaries/cif_core.dic
dictionary named 'cif_core.dic' version 2.4.1 from 2010-06-29.

Automatic conversion script
Id: cif_fix_values 1715 2011-07-08 13:25:40Z adriana 
;
_cod_original_sg_symbol_H-M 'P 21'
_cod_database_code 2201027
_cod_database_fobs_code 2201027

loop_
_symmetry_equiv_pos_as_xyz
'x, y, z'
'-x, y+1/2, -z'

loop_
_atom_site_label
_atom_site_fract_x
_atom_site_fract_y
_atom_site_fract_z
_atom_site_U_iso_or_equiv
_atom_site_adp_type
_atom_site_calc_flag
_atom_site_refinement_flags
_atom_site_occupancy
_atom_site_disorder_assembly
_atom_site_disorder_group
_atom_site_type_symbol
C1A 0.4704(2) 0.5206(2) 0.88447(13) 0.0282(6) Uani d . 1 . . C
H1A1 0.3884 0.5089 0.8533 0.034 Uiso calc R 1 . . H
H1A2 0.5219 0.4524 0.8753 0.034 Uiso calc R 1 . . H
C2A 0.4624(3) 0.5137(3) 0.96141(13) 0.0323(7) Uani d . 1 . . C
H2A1 0.4049 0.5766 0.9699 0.039 Uiso calc R 1 . . H
H2A2 0.4313 0.4321 0.9706 0.039 Uiso calc R 1 . . H
C3A 0.5861(3) 0.5346(3) 1.01191(14) 0.0324(7) Uani d . 1 . . C
H3A1 0.5779 0.5349 1.0613 0.039 Uiso calc R 1 . . H
H3A2 0.6414 0.4669 1.007 0.039 Uiso calc R 1 . . H
C4A 0.6391(3) 0.6565(3) 0.99577(14) 0.0320(7) Uani d . 1 . . C
H4A1 0.7214 0.6663 1.027 0.038 Uiso calc R 1 . . H
H4A2 0.5883 0.7245 1.0059 0.038 Uiso calc R 1 . . H
C5A 0.6460(3) 0.6641(2) 0.91858(13) 0.0282(7) Uani d . 1 . . C
H5A 0.6993 0.5948 0.9115 0.034 Uiso calc R 1 . . H
C6A 0.7070(3) 0.7804(3) 0.90200(14) 0.0322(7) Uani d . 1 . . C
H6A1 0.7858 0.7902 0.9368 0.039 Uiso calc R 1 . . H
H6A2 0.6559 0.852 0.9064 0.039 Uiso calc R 1 . . H
C7A 0.7274(2) 0.7772(3) 0.82729(13) 0.0295(7) Uani d . 1 . . C
H7A1 0.7903 0.7153 0.8257 0.035 Uiso calc R 1 . . H
H7A2 0.7581 0.8582 0.8166 0.035 Uiso calc R 1 . . H
C8A 0.6120(2) 0.7464(2) 0.77013(13) 0.0222(6) Uani d . 1 . . C
H8A 0.5555 0.8179 0.7649 0.027 Uiso calc R 1 . . H
C9A 0.5474(2) 0.6326(2) 0.79043(13) 0.0230(6) Uani d . 1 . . C
H9A 0.6052 0.5627 0.7931 0.028 Uiso calc R 1 . . H
C10A 0.5225(2) 0.6426(2) 0.86510(13) 0.0230(6) Uani d . 1 . . C
C11A 0.4357(2) 0.6002(3) 0.73069(13) 0.0277(7) Uani d . 1 . . C
H11A 0.3997 0.5231 0.743 0.033 Uiso calc R 1 . . H
H11B 0.3745 0.6659 0.727 0.033 Uiso calc R 1 . . H
C12A 0.4656(3) 0.5846(2) 0.65899(14) 0.0289(7) Uani d . 1 . . C
H12A 0.3898 0.5688 0.6225 0.035 Uiso calc R 1 . . H
H12B 0.5187 0.5121 0.6609 0.035 Uiso calc R 1 . . H
C13A 0.5285(2) 0.6972(2) 0.63748(13) 0.0212(6) Uani d . 1 . . C
C14A 0.6410(2) 0.7223(2) 0.69891(13) 0.0230(6) Uani d . 1 . . C
H14A 0.6898 0.645 0.7051 0.028 Uiso calc R 1 . . H
C15A 0.7138(3) 0.8163(2) 0.66878(14) 0.0288(7) Uani d . 1 . . C
H15A 0.8006 0.8133 0.6939 0.035 Uiso calc R 1 . . H
H15B 0.6828 0.9004 0.6722 0.035 Uiso calc R 1 . . H
C16A 0.6948(2) 0.7765(2) 0.59073(13) 0.0253(6) Uani d . 1 . . C
H16A 0.7698 0.7392 0.5831 0.03 Uiso calc R 1 . . H
H16B 0.6736 0.8484 0.5591 0.03 Uiso calc R 1 . . H
C17A 0.5903(2) 0.6817(2) 0.57488(13) 0.0224(6) Uani d . 1 . . C
H17A 0.6286 0.5986 0.5801 0.027 Uiso calc R 1 . . H
C18A 0.4318(3) 0.7463(3) 0.86726(15) 0.0323(7) Uani d . 1 . . C
H18A 0.3524 0.7247 0.8368 0.048 Uiso calc R 1 . . H
H18B 0.4604 0.8227 0.8504 0.048 Uiso calc R 1 . . H
H18C 0.4247 0.7574 0.9159 0.048 Uiso calc R 1 . . H
C19A 0.4422(3) 0.8075(2) 0.62386(14) 0.0311(7) Uani d . 1 . . C
H19A 0.4837 0.8784 0.6097 0.047 Uiso calc R 1 . . H
H19B 0.4171 0.8272 0.6672 0.047 Uiso calc R 1 . . H
H19C 0.3707 0.7873 0.586 0.047 Uiso calc R 1 . . H
C20A 0.5113(2) 0.6902(2) 0.49847(13) 0.0243(6) Uani d . 1 . . C
H20A 0.4747 0.7741 0.4919 0.029 Uiso calc R 1 . . H
C21A 0.4081(3) 0.5977(3) 0.48527(14) 0.0349(7) Uani d . 1 . . C
H21A 0.4409 0.5153 0.4977 0.052 Uiso calc R 1 . . H
H21B 0.3649 0.5995 0.4352 0.052 Uiso calc R 1 . . H
H21C 0.3521 0.6187 0.5144 0.052 Uiso calc R 1 . . H
C22A 0.5871(3) 0.6740(3) 0.44435(13) 0.0286(7) Uani d . 1 . . C
H22A 0.6565 0.7315 0.4562 0.034 Uiso calc R 1 . . H
H22B 0.6203 0.5896 0.4485 0.034 Uiso calc R 1 . . H
C23A 0.5181(3) 0.6959(3) 0.36776(14) 0.0295(7) Uani d . 1 . . C
H23A 0.4508 0.6361 0.3553 0.035 Uiso calc R 1 . . H
H23B 0.4819 0.779 0.3641 0.035 Uiso calc R 1 . . H
C24A 0.5944(3) 0.6851(3) 0.31424(14) 0.0321(7) Uani d . 1 . . C
H24A 0.6284 0.6012 0.3171 0.039 Uiso calc R 1 . . H
H24B 0.6632 0.7429 0.3279 0.039 Uiso calc R 1 . . H
C25A 0.5287(3) 0.7106(2) 0.23769(13) 0.0283(7) Uani d . 1 . . C
H25A 0.4886 0.7925 0.2361 0.034 Uiso calc R 1 . . H
C26A 0.4306(3) 0.6164(3) 0.20829(16) 0.0458(9) Uani d . 1 . . C
H26A 0.3706 0.6168 0.2367 0.069 Uiso calc R 1 . . H
H26B 0.4671 0.5347 0.21 0.069 Uiso calc R 1 . . H
H26C 0.3908 0.6371 0.1592 0.069 Uiso calc R 1 . . H
C27A 0.6181(3) 0.7178(3) 0.19120(15) 0.0427(8) Uani d . 1 . . C
H27A 0.5744 0.7368 0.1425 0.064 Uiso calc R 1 . . H
H27B 0.6597 0.6389 0.1922 0.064 Uiso calc R 1 . . H
H27C 0.6777 0.7824 0.209 0.064 Uiso calc R 1 . . H
C1B 1.1012(3) 0.6048(2) 0.90578(13) 0.0299(7) Uani d . 1 . . C
H1B1 1.1784 0.6182 0.8923 0.036 Uiso calc R 1 . . H
H1B2 1.0479 0.6759 0.8885 0.036 Uiso calc R 1 . . H
C2B 1.1267(3) 0.5999(3) 0.98673(13) 0.0355(7) Uani d . 1 . . C
H2B1 1.1879 0.5357 1.0049 0.043 Uiso calc R 1 . . H
H2B2 1.1604 0.6796 1.0067 0.043 Uiso calc R 1 . . H
C3B 1.0133(3) 0.5725(3) 1.01076(15) 0.0365(8) Uani d . 1 . . C
H3B1 0.9569 0.6429 0.9989 0.044 Uiso calc R 1 . . H
H3B2 1.0344 0.5621 1.0628 0.044 Uiso calc R 1 . . H
C4B 0.9504(3) 0.4568(3) 0.97603(14) 0.0314(7) Uani d . 1 . . C
H4B1 0.873 0.4459 0.9897 0.038 Uiso calc R 1 . . H
H4B2 1.0021 0.3846 0.9932 0.038 Uiso calc R 1 . . H
C5B 0.9257(3) 0.4638(2) 0.89549(13) 0.0256(6) Uani d . 1 . . C
H5B 0.873 0.5374 0.8813 0.031 Uiso calc R 1 . . H
C6B 0.8524(2) 0.3550(3) 0.85885(13) 0.0283(7) Uani d . 1 . . C
H6B1 0.7783 0.3461 0.8764 0.034 Uiso calc R 1 . . H
H6B2 0.9007 0.279 0.8708 0.034 Uiso calc R 1 . . H
C7B 0.8168(2) 0.3712(3) 0.77871(13) 0.0279(7) Uani d . 1 . . C
H7B1 0.757 0.4387 0.7664 0.033 Uiso calc R 1 . . H
H7B2 0.7775 0.2951 0.7566 0.033 Uiso calc R 1 . . H
C8B 0.9258(2) 0.4002(2) 0.74852(13) 0.0224(6) Uani d . 1 . . C
H8B 0.9795 0.3264 0.7549 0.027 Uiso calc R 1 . . H
C9B 0.9996(2) 0.5092(2) 0.78775(13) 0.0232(6) Uani d . 1 . . C
H9B 0.9432 0.581 0.7806 0.028 Uiso calc R 1 . . H
C10B 1.0409(2) 0.4880(2) 0.86918(13) 0.0242(6) Uani d . 1 . . C
C11B 1.1032(2) 0.5444(3) 0.75338(13) 0.0278(7) Uani d . 1 . . C
H11C 1.1414 0.621 0.7755 0.033 Uiso calc R 1 . . H
H11D 1.1654 0.479 0.7634 0.033 Uiso calc R 1 . . H
C12B 1.0623(3) 0.5633(2) 0.67323(13) 0.0294(7) Uani d . 1 . . C
H12C 1.1343 0.5785 0.6545 0.035 Uiso calc R 1 . . H
H12D 1.0099 0.6368 0.6632 0.035 Uiso calc R 1 . . H
C13B 0.9928(2) 0.4523(2) 0.63488(13) 0.0222(6) Uani d . 1 . . C
C14B 0.8871(2) 0.4302(2) 0.66984(13) 0.0228(6) Uani d . 1 . . C
H14B 0.8411 0.5091 0.6657 0.027 Uiso calc R 1 . . H
C15B 0.8050(3) 0.3390(3) 0.62063(13) 0.0296(7) Uani d . 1 . . C
H15C 0.7203 0.3456 0.6247 0.035 Uiso calc R 1 . . H
H15D 0.8335 0.2537 0.6313 0.035 Uiso calc R 1 . . H
C16B 0.8158(2) 0.3783(2) 0.54605(13) 0.0266(6) Uani d . 1 . . C
H16C 0.7395 0.4171 0.5196 0.032 Uiso calc R 1 . . H
H16D 0.8319 0.3059 0.5191 0.032 Uiso calc R 1 . . H
C17B 0.9224(2) 0.4713(2) 0.55634(13) 0.0238(6) Uani d . 1 . . C
H17B 0.8864 0.5554 0.5527 0.029 Uiso calc R 1 . . H
C18B 1.1309(2) 0.3801(2) 0.88712(13) 0.0285(7) Uani d . 1 . . C
H18D 1.2063 0.4018 0.8744 0.043 Uiso calc R 1 . . H
H18E 1.0955 0.3072 0.8604 0.043 Uiso calc R 1 . . H
H18F 1.1481 0.3627 0.9379 0.043 Uiso calc R 1 . . H
C19B 1.0750(2) 0.3399(3) 0.64091(14) 0.0324(7) Uani d . 1 . . C
H19D 1.0287 0.2708 0.6157 0.049 Uiso calc R 1 . . H
H19E 1.1061 0.3183 0.6909 0.049 Uiso calc R 1 . . H
H19F 1.1429 0.3586 0.6201 0.049 Uiso calc R 1 . . H
C20B 0.9917(3) 0.4603(3) 0.49831(14) 0.0277(7) Uani d . 1 . . C
H20B 1.0261 0.3756 0.5006 0.033 Uiso calc R 1 . . H
C21B 1.0968(3) 0.5508(3) 0.51034(15) 0.0502(10) Uani d . 1 . . C
H21D 1.1577 0.5282 0.5534 0.075 Uiso calc R 1 . . H
H21E 1.067 0.6338 0.5155 0.075 Uiso calc R 1 . . H
H21F 1.1334 0.5484 0.4698 0.075 Uiso calc R 1 . . H
C22B 0.9080(3) 0.4782(3) 0.42417(13) 0.0286(7) Uani d . 1 . . C
H22C 0.8371 0.4233 0.4188 0.034 Uiso calc R 1 . . H
H22D 0.878 0.5638 0.4196 0.034 Uiso calc R 1 . . H
C23B 0.9700(3) 0.4517(3) 0.36461(14) 0.0308(7) Uani d . 1 . . C
H23C 1.0032 0.3673 0.3706 0.037 Uiso calc R 1 . . H
H23D 1.0389 0.5089 0.369 0.037 Uiso calc R 1 . . H
C24B 0.8867(3) 0.4637(3) 0.29021(13) 0.0318(7) Uani d . 1 . . C
H24C 0.8189 0.4048 0.2855 0.038 Uiso calc R 1 . . H
H24D 0.8517 0.5473 0.2847 0.038 Uiso calc R 1 . . H
C25B 0.9489(2) 0.4406(2) 0.23059(13) 0.0256(6) Uani d . 1 . . C
H25B 0.9878 0.3578 0.2381 0.031 Uiso calc R 1 . . H
C26B 1.0467(3) 0.5347(3) 0.23022(14) 0.0330(7) Uani d . 1 . . C
H26D 1.01 0.6163 0.2212 0.05 Uiso calc R 1 . . H
H26E 1.0876 0.5142 0.193 0.05 Uiso calc R 1 . . H
H26F 1.1057 0.5345 0.2762 0.05 Uiso calc R 1 . . H
C27B 0.8572(3) 0.4402(3) 0.15897(14) 0.0379(8) Uani d . 1 . . C
H27D 0.898 0.4182 0.1219 0.057 Uiso calc R 1 . . H
H27E 0.8212 0.5221 0.1493 0.057 Uiso calc R 1 . . H
H27F 0.7934 0.3802 0.1596 0.057 Uiso calc R 1 . . H

loop_
_atom_site_aniso_label
_atom_site_aniso_U_11
_atom_site_aniso_U_22
_atom_site_aniso_U_33
_atom_site_aniso_U_12
_atom_site_aniso_U_13
_atom_site_aniso_U_23
C1A 0.0274(16) 0.0316(15) 0.0253(16) -0.0052(13) 0.0061(12) -0.0015(12)
C2A 0.0370(18) 0.0336(16) 0.0269(16) -0.0070(14) 0.0089(13) 0.0027(12)
C3A 0.0375(18) 0.0367(17) 0.0238(16) -0.0044(15) 0.0092(14) 0.0034(13)
C4A 0.0342(18) 0.0362(18) 0.0239(16) -0.0057(14) 0.0040(13) 0.0000(12)
C5A 0.0310(17) 0.0275(16) 0.0253(16) -0.0011(13) 0.0056(13) -0.0007(11)
C6A 0.0346(18) 0.0339(16) 0.0254(17) -0.0076(14) 0.0023(14) -0.0001(12)
C7A 0.0322(17) 0.0281(15) 0.0277(17) -0.0077(13) 0.0063(13) -0.0004(12)
C8A 0.0248(15) 0.0195(14) 0.0210(15) 0.0001(12) 0.0034(12) -0.0009(10)
C9A 0.0233(15) 0.0248(14) 0.0213(15) 0.0014(12) 0.0062(12) -0.0032(11)
C10A 0.0217(15) 0.0249(14) 0.0227(15) -0.0030(12) 0.0056(12) -0.0005(11)
C11A 0.0260(16) 0.0334(16) 0.0244(16) -0.0084(13) 0.0078(13) -0.0009(12)
C12A 0.0291(17) 0.0333(16) 0.0228(15) -0.0068(14) 0.0033(13) -0.0017(12)
C13A 0.0182(14) 0.0259(14) 0.0192(14) -0.0004(12) 0.0042(11) -0.0001(11)
C14A 0.0211(15) 0.0192(14) 0.0272(16) 0.0001(12) 0.0032(12) 0.0009(11)
C15A 0.0282(16) 0.0314(16) 0.0269(16) -0.0076(13) 0.0072(13) 0.0003(12)
C16A 0.0218(15) 0.0288(15) 0.0255(16) 0.0010(13) 0.0060(12) 0.0033(11)
C17A 0.0220(15) 0.0223(14) 0.0221(15) 0.0027(12) 0.0041(12) 0.0014(11)
C18A 0.0340(18) 0.0353(17) 0.0291(17) 0.0063(14) 0.0107(14) 0.0014(13)
C19A 0.0305(17) 0.0356(17) 0.0263(17) 0.0064(14) 0.0054(13) -0.0004(12)
C20A 0.0259(15) 0.0260(15) 0.0206(15) -0.0004(13) 0.0053(12) -0.0012(11)
C21A 0.0347(18) 0.0469(19) 0.0226(16) -0.0074(15) 0.0062(14) -0.0042(13)
C22A 0.0274(16) 0.0342(17) 0.0253(16) 0.0004(13) 0.0083(13) 0.0006(12)
C23A 0.0304(17) 0.0340(16) 0.0260(16) 0.0040(14) 0.0102(13) 0.0042(12)
C24A 0.0336(17) 0.0390(17) 0.0265(17) 0.0018(14) 0.0126(13) 0.0033(13)
C25A 0.0363(17) 0.0266(15) 0.0241(16) 0.0050(13) 0.0111(13) 0.0018(11)
C26A 0.058(2) 0.0427(19) 0.0331(19) -0.0035(17) 0.0037(16) -0.0029(14)
C27A 0.054(2) 0.049(2) 0.0283(18) 0.0070(17) 0.0167(16) 0.0069(14)
C1B 0.0345(17) 0.0309(16) 0.0243(16) -0.0039(14) 0.0075(13) -0.0005(12)
C2B 0.047(2) 0.0362(17) 0.0228(17) -0.0049(15) 0.0064(14) -0.0057(12)
C3B 0.051(2) 0.0362(17) 0.0244(17) -0.0012(15) 0.0125(15) -0.0001(12)
C4B 0.0374(18) 0.0348(17) 0.0238(16) 0.0023(14) 0.0107(13) 0.0033(12)
C5B 0.0304(16) 0.0271(15) 0.0206(15) 0.0016(13) 0.0091(12) 0.0030(11)
C6B 0.0295(17) 0.0345(16) 0.0226(15) -0.0018(14) 0.0097(13) 0.0037(12)
C7B 0.0263(16) 0.0308(15) 0.0279(16) -0.0037(13) 0.0092(13) 0.0027(12)
C8B 0.0222(15) 0.0243(15) 0.0205(15) 0.0000(12) 0.0048(12) 0.0023(11)
C9B 0.0247(15) 0.0221(14) 0.0238(15) 0.0021(12) 0.0078(12) 0.0014(11)
C10B 0.0280(16) 0.0238(15) 0.0214(15) -0.0004(12) 0.0070(12) 0.0003(11)
C11B 0.0297(17) 0.0327(16) 0.0208(15) -0.0072(13) 0.0063(12) -0.0021(12)
C12B 0.0298(17) 0.0352(17) 0.0236(16) -0.0092(13) 0.0076(13) 0.0003(12)
C13B 0.0206(15) 0.0289(15) 0.0169(14) 0.0007(13) 0.0042(11) 0.0005(11)
C14B 0.0209(15) 0.0238(14) 0.0235(15) 0.0001(12) 0.0048(12) 0.0036(11)
C15B 0.0278(16) 0.0360(17) 0.0235(16) -0.0085(14) 0.0038(13) 0.0018(12)
C16B 0.0249(15) 0.0312(15) 0.0224(15) -0.0005(13) 0.0035(12) -0.0006(11)
C17B 0.0220(15) 0.0247(15) 0.0237(15) -0.0007(12) 0.0038(12) 0.0001(11)
C18B 0.0285(17) 0.0339(16) 0.0232(16) 0.0013(13) 0.0063(13) -0.0002(12)
C19B 0.0261(16) 0.0475(19) 0.0231(16) 0.0059(14) 0.0050(13) 0.0004(13)
C20B 0.0253(16) 0.0387(17) 0.0194(15) -0.0025(14) 0.0061(12) 0.0011(12)
C21B 0.042(2) 0.083(3) 0.0259(18) -0.0230(19) 0.0092(16) 0.0020(17)
C22B 0.0253(16) 0.0395(18) 0.0212(16) -0.0022(13) 0.0062(13) 0.0003(12)
C23B 0.0328(18) 0.0354(17) 0.0237(16) 0.0033(15) 0.0060(13) 0.0031(12)
C24B 0.0307(17) 0.0443(18) 0.0207(16) -0.0018(14) 0.0068(13) 0.0012(13)
C25B 0.0320(17) 0.0253(15) 0.0193(15) 0.0013(13) 0.0059(12) 0.0000(11)
C26B 0.0395(19) 0.0351(16) 0.0258(16) 0.0021(15) 0.0107(14) 0.0024(12)
C27B 0.0419(19) 0.0496(19) 0.0217(17) -0.0045(16) 0.0069(14) -0.0013(13)

loop_
_atom_type_symbol
_atom_type_description
_atom_type_scat_dispersion_real
_atom_type_scat_dispersion_imag
_atom_type_scat_source
C C 0.0033 0.0016 'International Tables Vol C Tables 4.2.6.8 and 6.1.1.4'
H H 0 0 'International Tables Vol C Tables 4.2.6.8 and 6.1.1.4'

loop_
_geom_angle_atom_site_label_1
_geom_angle_atom_site_label_2
_geom_angle_atom_site_label_3
_geom_angle
C2A C1A C10A 113.8(2)
C2A C1A H1A1 108.8
C10A C1A H1A1 108.8
C2A C1A H1A2 108.8
C10A C1A H1A2 108.8
H1A1 C1A H1A2 107.7
C3A C2A C1A 111.0(2)
C3A C2A H2A1 109.4
C1A C2A H2A1 109.4
C3A C2A H2A2 109.4
C1A C2A H2A2 109.4
H2A1 C2A H2A2 108
C4A C3A C2A 110.3(2)
C4A C3A H3A1 109.6
C2A C3A H3A1 109.6
C4A C3A H3A2 109.6
C2A C3A H3A2 109.6
H3A1 C3A H3A2 108.1
C3A C4A C5A 111.7(2)
C3A C4A H4A1 109.3
C5A C4A H4A1 109.3
C3A C4A H4A2 109.3
C5A C4A H4A2 109.3
H4A1 C4A H4A2 107.9
C6A C5A C4A 113.1(2)
C6A C5A C10A 111.7(2)
C4A C5A C10A 113.4(2)
C6A C5A H5A 106
C4A C5A H5A 106
C10A C5A H5A 106
C5A C6A C7A 111.6(2)
C5A C6A H6A1 109.3
C7A C6A H6A1 109.3
C5A C6A H6A2 109.3
C7A C6A H6A2 109.3
H6A1 C6A H6A2 108
C6A C7A C8A 113.1(2)
C6A C7A H7A1 109
C8A C7A H7A1 109
C6A C7A H7A2 109
C8A C7A H7A2 109
H7A1 C7A H7A2 107.8
C14A C8A C7A 111.0(2)
C14A C8A C9A 108.63(19)
C7A C8A C9A 111.5(2)
C14A C8A H8A 108.5
C7A C8A H8A 108.5
C9A C8A H8A 108.5
C11A C9A C8A 110.3(2)
C11A C9A C10A 114.7(2)
C8A C9A C10A 113.1(2)
C11A C9A H9A 106
C8A C9A H9A 106
C10A C9A H9A 106
C18A C10A C1A 109.0(2)
C18A C10A C5A 112.1(2)
C1A C10A C5A 107.8(2)
C18A C10A C9A 110.8(2)
C1A C10A C9A 109.8(2)
C5A C10A C9A 107.3(2)
C12A C11A C9A 112.9(2)
C12A C11A H11A 109
C9A C11A H11A 109
C12A C11A H11B 109
C9A C11A H11B 109
H11A C11A H11B 107.8
C11A C12A C13A 112.7(2)
C11A C12A H12A 109
C13A C12A H12A 109
C11A C12A H12B 109
C13A C12A H12B 109
H12A C12A H12B 107.8
C12A C13A C19A 110.6(2)
C12A C13A C14A 106.5(2)
C19A C13A C14A 111.6(2)
C12A C13A C17A 117.3(2)
C19A C13A C17A 110.0(2)
C14A C13A C17A 100.2(2)
C15A C14A C8A 119.7(2)
C15A C14A C13A 104.2(2)
C8A C14A C13A 114.2(2)
C15A C14A H14A 105.9
C8A C14A H14A 105.9
C13A C14A H14A 105.9
C14A C15A C16A 103.5(2)
C14A C15A H15A 111.1
C16A C15A H15A 111.1
C14A C15A H15B 111.1
C16A C15A H15B 111.1
H15A C15A H15B 109
C15A C16A C17A 107.4(2)
C15A C16A H16A 110.2
C17A C16A H16A 110.2
C15A C16A H16B 110.2
C17A C16A H16B 110.2
H16A C16A H16B 108.5
C20A C17A C16A 113.0(2)
C20A C17A C13A 118.7(2)
C16A C17A C13A 104.1(2)
C20A C17A H17A 106.8
C16A C17A H17A 106.8
C13A C17A H17A 106.8
C10A C18A H18A 109.5
C10A C18A H18B 109.5
H18A C18A H18B 109.5
C10A C18A H18C 109.5
H18A C18A H18C 109.5
H18B C18A H18C 109.5
C13A C19A H19A 109.5
C13A C19A H19B 109.5
H19A C19A H19B 109.5
C13A C19A H19C 109.5
H19A C19A H19C 109.5
H19B C19A H19C 109.5
C21A C20A C22A 110.5(2)
C21A C20A C17A 111.5(2)
C22A C20A C17A 111.4(2)
C21A C20A H20A 107.7
C22A C20A H20A 107.7
C17A C20A H20A 107.7
C20A C21A H21A 109.5
C20A C21A H21B 109.5
H21A C21A H21B 109.5
C20A C21A H21C 109.5
H21A C21A H21C 109.5
H21B C21A H21C 109.5
C23A C22A C20A 114.5(2)
C23A C22A H22A 108.6
C20A C22A H22A 108.6
C23A C22A H22B 108.6
C20A C22A H22B 108.6
H22A C22A H22B 107.6
C24A C23A C22A 114.6(2)
C24A C23A H23A 108.6
C22A C23A H23A 108.6
C24A C23A H23B 108.6
C22A C23A H23B 108.6
H23A C23A H23B 107.6
C23A C24A C25A 115.7(2)
C23A C24A H24A 108.4
C25A C24A H24A 108.4
C23A C24A H24B 108.4
C25A C24A H24B 108.4
H24A C24A H24B 107.4
C26A C25A C24A 112.7(2)
C26A C25A C27A 110.3(2)
C24A C25A C27A 110.7(2)
C26A C25A H25A 107.6
C24A C25A H25A 107.6
C27A C25A H25A 107.6
C25A C26A H26A 109.5
C25A C26A H26B 109.5
H26A C26A H26B 109.5
C25A C26A H26C 109.5
H26A C26A H26C 109.5
H26B C26A H26C 109.5
C25A C27A H27A 109.5
C25A C27A H27B 109.5
H27A C27A H27B 109.5
C25A C27A H27C 109.5
H27A C27A H27C 109.5
H27B C27A H27C 109.5
C2B C1B C10B 113.5(2)
C2B C1B H1B1 108.9
C10B C1B H1B1 108.9
C2B C1B H1B2 108.9
C10B C1B H1B2 108.9
H1B1 C1B H1B2 107.7
C3B C2B C1B 111.5(2)
C3B C2B H2B1 109.3
C1B C2B H2B1 109.3
C3B C2B H2B2 109.3
C1B C2B H2B2 109.3
H2B1 C2B H2B2 108
C2B C3B C4B 111.7(2)
C2B C3B H3B1 109.3
C4B C3B H3B1 109.3
C2B C3B H3B2 109.3
C4B C3B H3B2 109.3
H3B1 C3B H3B2 107.9
C3B C4B C5B 111.3(2)
C3B C4B H4B1 109.4
C5B C4B H4B1 109.4
C3B C4B H4B2 109.4
C5B C4B H4B2 109.4
H4B1 C4B H4B2 108
C6B C5B C4B 112.6(2)
C6B C5B C10B 113.0(2)
C4B C5B C10B 113.1(2)
C6B C5B H5B 105.8
C4B C5B H5B 105.8
C10B C5B H5B 105.8
C5B C6B C7B 111.6(2)
C5B C6B H6B1 109.3
C7B C6B H6B1 109.3
C5B C6B H6B2 109.3
C7B C6B H6B2 109.3
H6B1 C6B H6B2 108
C6B C7B C8B 112.4(2)
C6B C7B H7B1 109.1
C8B C7B H7B1 109.1
C6B C7B H7B2 109.1
C8B C7B H7B2 109.1
H7B1 C7B H7B2 107.9
C14B C8B C7B 111.7(2)
C14B C8B C9B 108.78(19)
C7B C8B C9B 111.2(2)
C14B C8B H8B 108.3
C7B C8B H8B 108.3
C9B C8B H8B 108.3
C11B C9B C8B 110.9(2)
C11B C9B C10B 114.1(2)
C8B C9B C10B 112.5(2)
C11B C9B H9B 106.2
C8B C9B H9B 106.2
C10B C9B H9B 106.2
C1B C10B C18B 109.3(2)
C1B C10B C5B 107.8(2)
C18B C10B C5B 111.5(2)
C1B C10B C9B 109.8(2)
C18B C10B C9B 111.2(2)
C5B C10B C9B 107.2(2)
C12B C11B C9B 113.8(2)
C12B C11B H11C 108.8
C9B C11B H11C 108.8
C12B C11B H11D 108.8
C9B C11B H11D 108.8
H11C C11B H11D 107.7
C11B C12B C13B 112.5(2)
C11B C12B H12C 109.1
C13B C12B H12C 109.1
C11B C12B H12D 109.1
C13B C12B H12D 109.1
H12C C12B H12D 107.8
C19B C13B C12B 111.1(2)
C19B C13B C14B 111.8(2)
C12B C13B C14B 105.8(2)
C19B C13B C17B 109.9(2)
C12B C13B C17B 117.0(2)
C14B C13B C17B 100.7(2)
C8B C14B C15B 118.3(2)
C8B C14B C13B 114.5(2)
C15B C14B C13B 104.3(2)
C8B C14B H14B 106.3
C15B C14B H14B 106.3
C13B C14B H14B 106.3
C14B C15B C16B 103.4(2)
C14B C15B H15C 111.1
C16B C15B H15C 111.1
C14B C15B H15D 111.1
C16B C15B H15D 111.1
H15C C15B H15D 109
C15B C16B C17B 107.3(2)
C15B C16B H16C 110.2
C17B C16B H16C 110.2
C15B C16B H16D 110.2
C17B C16B H16D 110.2
H16C C16B H16D 108.5
C20B C17B C16B 112.4(2)
C20B C17B C13B 118.7(2)
C16B C17B C13B 103.7(2)
C20B C17B H17B 107.1
C16B C17B H17B 107.1
C13B C17B H17B 107.1
C10B C18B H18D 109.5
C10B C18B H18E 109.5
H18D C18B H18E 109.5
C10B C18B H18F 109.5
H18D C18B H18F 109.5
H18E C18B H18F 109.5
C13B C19B H19D 109.5
C13B C19B H19E 109.5
H19D C19B H19E 109.5
C13B C19B H19F 109.5
H19D C19B H19F 109.5
H19E C19B H19F 109.5
C21B C20B C22B 110.2(2)
C21B C20B C17B 111.3(2)
C22B C20B C17B 111.8(2)
C21B C20B H20B 107.8
C22B C20B H20B 107.8
C17B C20B H20B 107.8
C20B C21B H21D 109.5
C20B C21B H21E 109.5
H21D C21B H21E 109.5
C20B C21B H21F 109.5
H21D C21B H21F 109.5
H21E C21B H21F 109.5
C23B C22B C20B 113.3(2)
C23B C22B H22C 108.9
C20B C22B H22C 108.9
C23B C22B H22D 108.9
C20B C22B H22D 108.9
H22C C22B H22D 107.7
C22B C23B C24B 114.2(2)
C22B C23B H23C 108.7
C24B C23B H23C 108.7
C22B C23B H23D 108.7
C24B C23B H23D 108.7
H23C C23B H23D 107.6
C25B C24B C23B 114.4(2)
C25B C24B H24C 108.7
C23B C24B H24C 108.7
C25B C24B H24D 108.7
C23B C24B H24D 108.7
H24C C24B H24D 107.6
C26B C25B C27B 109.7(2)
C26B C25B C24B 111.9(2)
C27B C25B C24B 110.9(2)
C26B C25B H25B 108.1
C27B C25B H25B 108.1
C24B C25B H25B 108.1
C25B C26B H26D 109.5
C25B C26B H26E 109.5
H26D C26B H26E 109.5
C25B C26B H26F 109.5
H26D C26B H26F 109.5
H26E C26B H26F 109.5
C25B C27B H27D 109.5
C25B C27B H27E 109.5
H27D C27B H27E 109.5
C25B C27B H27F 109.5
H27D C27B H27F 109.5
H27E C27B H27F 109.5

loop_
_geom_bond_atom_site_label_1
_geom_bond_atom_site_label_2
_geom_bond_site_symmetry_2
_geom_bond_distance
_geom_bond_publ_flag
C1A C2A . 1.528(3) ?
C1A C10A . 1.541(3) ?
C1A H1A1 . 0.99 ?
C1A H1A2 . 0.99 ?
C2A C3A . 1.525(4) ?
C2A H2A1 . 0.99 ?
C2A H2A2 . 0.99 ?
C3A C4A . 1.524(4) ?
C3A H3A1 . 0.99 ?
C3A H3A2 . 0.99 ?
C4A C5A . 1.529(4) ?
C4A H4A1 . 0.99 ?
C4A H4A2 . 0.99 ?
C5A C6A . 1.518(4) ?
C5A C10A . 1.549(4) ?
C5A H5A . 1.00 ?
C6A C7A . 1.532(4) ?
C6A H6A1 . 0.99 ?
C6A H6A2 . 0.99 ?
C7A C8A . 1.538(3) ?
C7A H7A1 . 0.99 ?
C7A H7A2 . 0.99 ?
C8A C14A . 1.528(4) ?
C8A C9A . 1.542(4) ?
C8A H8A . 1.00 ?
C9A C11A . 1.540(3) ?
C9A C10A . 1.555(3) ?
C9A H9A . 1.00 ?
C10A C18A . 1.539(4) ?
C11A C12A . 1.528(3) ?
C11A H11A . 0.99 ?
C11A H11B . 0.99 ?
C12A C13A . 1.531(4) ?
C12A H12A . 0.99 ?
C12A H12B . 0.99 ?
C13A C19A . 1.534(4) ?
C13A C14A . 1.549(4) ?
C13A C17A . 1.561(4) ?
C14A C15A . 1.523(4) ?
C14A H14A . 1.00 ?
C15A C16A . 1.546(4) ?
C15A H15A . 0.99 ?
C15A H15B . 0.99 ?
C16A C17A . 1.548(4) ?
C16A H16A . 0.99 ?
C16A H16B . 0.99 ?
C17A C20A . 1.543(3) ?
C17A H17A . 1.00 ?
C18A H18A . 0.98 ?
C18A H18B . 0.98 ?
C18A H18C . 0.98 ?
C19A H19A . 0.98 ?
C19A H19B . 0.98 ?
C19A H19C . 0.98 ?
C20A C21A . 1.521(4) ?
C20A C22A . 1.530(4) ?
C20A H20A . 1.00 ?
C21A H21A . 0.98 ?
C21A H21B . 0.98 ?
C21A H21C . 0.98 ?
C22A C23A . 1.526(4) ?
C22A H22A . 0.99 ?
C22A H22B . 0.99 ?
C23A C24A . 1.519(4) ?
C23A H23A . 0.99 ?
C23A H23B . 0.99 ?
C24A C25A . 1.522(4) ?
C24A H24A . 0.99 ?
C24A H24B . 0.99 ?
C25A C26A . 1.522(4) ?
C25A C27A . 1.523(4) ?
C25A H25A . 1.00 ?
C26A H26A . 0.98 ?
C26A H26B . 0.98 ?
C26A H26C . 0.98 ?
C27A H27A . 0.98 ?
C27A H27B . 0.98 ?
C27A H27C . 0.98 ?
C1B C2B . 1.534(3) ?
C1B C10B . 1.536(4) ?
C1B H1B1 . 0.99 ?
C1B H1B2 . 0.99 ?
C2B C3B . 1.508(4) ?
C2B H2B1 . 0.99 ?
C2B H2B2 . 0.99 ?
C3B C4B . 1.524(4) ?
C3B H3B1 . 0.99 ?
C3B H3B2 . 0.99 ?
C4B C5B . 1.528(4) ?
C4B H4B1 . 0.99 ?
C4B H4B2 . 0.99 ?
C5B C6B . 1.523(4) ?
C5B C10B . 1.545(4) ?
C5B H5B . 1.00 ?
C6B C7B . 1.525(3) ?
C6B H6B1 . 0.99 ?
C6B H6B2 . 0.99 ?
C7B C8B . 1.533(4) ?
C7B H7B1 . 0.99 ?
C7B H7B2 . 0.99 ?
C8B C14B . 1.524(3) ?
C8B C9B . 1.545(4) ?
C8B H8B . 1.00 ?
C9B C11B . 1.542(4) ?
C9B C10B . 1.559(3) ?
C9B H9B . 1.00 ?
C10B C18B . 1.543(4) ?
C11B C12B . 1.531(3) ?
C11B H11C . 0.99 ?
C11B H11D . 0.99 ?
C12B C13B . 1.536(4) ?
C12B H12C . 0.99 ?
C12B H12D . 0.99 ?
C13B C19B . 1.528(4) ?
C13B C14B . 1.543(4) ?
C13B C17B . 1.558(3) ?
C14B C15B . 1.530(4) ?
C14B H14B . 1.00 ?
C15B C16B . 1.550(3) ?
C15B H15C . 0.99 ?
C15B H15D . 0.99 ?
C16B C17B . 1.556(4) ?
C16B H16C . 0.99 ?
C16B H16D . 0.99 ?
C17B C20B . 1.535(4) ?
C17B H17B . 1.00 ?
C18B H18D . 0.98 ?
C18B H18E . 0.98 ?
C18B H18F . 0.98 ?
C19B H19D . 0.98 ?
C19B H19E . 0.98 ?
C19B H19F . 0.98 ?
C20B C21B . 1.524(4) ?
C20B C22B . 1.536(4) ?
C20B H20B . 1.00 ?
C21B H21D . 0.98 ?
C21B H21E . 0.98 ?
C21B H21F . 0.98 ?
C22B C23B . 1.528(4) ?
C22B H22C . 0.99 ?
C22B H22D . 0.99 ?
C23B C24B . 1.532(4) ?
C23B H23C . 0.99 ?
C23B H23D . 0.99 ?
C24B C25B . 1.524(4) ?
C24B H24C . 0.99 ?
C24B H24D . 0.99 ?
C25B C26B . 1.516(4) ?
C25B C27B . 1.525(4) ?
C25B H25B . 1.00 ?
C26B H26D . 0.98 ?
C26B H26E . 0.98 ?
C26B H26F . 0.98 ?
C27B H27D . 0.98 ?
C27B H27E . 0.98 ?
C27B H27F . 0.98 ?

loop_
_geom_torsion_atom_site_label_1
_geom_torsion_atom_site_label_2
_geom_torsion_atom_site_label_3
_geom_torsion_atom_site_label_4
_geom_torsion
C10A C1A C2A C3A -57.0(3)
C1A C2A C3A C4A 55.8(3)
C2A C3A C4A C5A -55.5(3)
C3A C4A C5A C6A -175.7(2)
C3A C4A C5A C10A 55.8(3)
C4A C5A C6A C7A 172.4(2)
C10A C5A C6A C7A -58.2(3)
C5A C6A C7A C8A 52.0(3)
C6A C7A C8A C14A -170.1(2)
C6A C7A C8A C9A -48.8(3)
C14A C8A C9A C11A -54.6(3)
C7A C8A C9A C11A -177.3(2)
C14A C8A C9A C10A 175.4(2)
C7A C8A C9A C10A 52.7(3)
C2A C1A C10A C18A -68.0(3)
C2A C1A C10A C5A 53.9(3)
C2A C1A C10A C9A 170.4(2)
C6A C5A C10A C18A -62.3(3)
C4A C5A C10A C18A 66.9(3)
C6A C5A C10A C1A 177.8(2)
C4A C5A C10A C1A -53.0(3)
C6A C5A C10A C9A 59.6(3)
C4A C5A C10A C9A -171.2(2)
C11A C9A C10A C18A -62.3(3)
C8A C9A C10A C18A 65.5(3)
C11A C9A C10A C1A 58.2(3)
C8A C9A C10A C1A -174.0(2)
C11A C9A C10A C5A 175.1(2)
C8A C9A C10A C5A -57.1(3)
C8A C9A C11A C12A 53.9(3)
C10A C9A C11A C12A -176.9(2)
C9A C11A C12A C13A -55.4(3)
C11A C12A C13A C19A -66.7(3)
C11A C12A C13A C14A 54.8(3)
C11A C12A C13A C17A 166.1(2)
C7A C8A C14A C15A -52.4(3)
C9A C8A C14A C15A -175.4(2)
C7A C8A C14A C13A -177.0(2)
C9A C8A C14A C13A 60.1(3)
C12A C13A C14A C15A 168.4(2)
C19A C13A C14A C15A -70.7(3)
C17A C13A C14A C15A 45.7(2)
C12A C13A C14A C8A -59.1(3)
C19A C13A C14A C8A 61.7(3)
C17A C13A C14A C8A 178.2(2)
C8A C14A C15A C16A -165.7(2)
C13A C14A C15A C16A -36.5(3)
C14A C15A C16A C17A 12.7(3)
C15A C16A C17A C20A 145.6(2)
C15A C16A C17A C13A 15.4(3)
C12A C13A C17A C20A 81.9(3)
C19A C13A C17A C20A -45.7(3)
C14A C13A C17A C20A -163.4(2)
C12A C13A C17A C16A -151.4(2)
C19A C13A C17A C16A 81.0(2)
C14A C13A C17A C16A -36.7(2)
C16A C17A C20A C21A -178.8(2)
C13A C17A C20A C21A -56.5(3)
C16A C17A C20A C22A 57.2(3)
C13A C17A C20A C22A 179.5(2)
C21A C20A C22A C23A 62.1(3)
C17A C20A C22A C23A -173.3(2)
C20A C22A C23A C24A 177.6(2)
C22A C23A C24A C25A -178.1(2)
C23A C24A C25A C26A -65.3(3)
C23A C24A C25A C27A 170.6(2)
C10B C1B C2B C3B -55.4(3)
C1B C2B C3B C4B 53.5(3)
C2B C3B C4B C5B -54.0(3)
C3B C4B C5B C6B -174.5(2)
C3B C4B C5B C10B 55.8(3)
C4B C5B C6B C7B 173.6(2)
C10B C5B C6B C7B -56.7(3)
C5B C6B C7B C8B 52.5(3)
C6B C7B C8B C14B -173.6(2)
C6B C7B C8B C9B -51.9(3)
C14B C8B C9B C11B -52.1(3)
C7B C8B C9B C11B -175.6(2)
C14B C8B C9B C10B 178.7(2)
C7B C8B C9B C10B 55.3(3)
C2B C1B C10B C18B -67.0(3)
C2B C1B C10B C5B 54.4(3)
C2B C1B C10B C9B 170.8(2)
C6B C5B C10B C1B 175.8(2)
C4B C5B C10B C1B -54.7(3)
C6B C5B C10B C18B -64.3(3)
C4B C5B C10B C18B 65.2(3)
C6B C5B C10B C9B 57.6(3)
C4B C5B C10B C9B -172.9(2)
C11B C9B C10B C1B 58.8(3)
C8B C9B C10B C1B -173.7(2)
C11B C9B C10B C18B -62.3(3)
C8B C9B C10B C18B 65.2(3)
C11B C9B C10B C5B 175.7(2)
C8B C9B C10B C5B -56.8(3)
C8B C9B C11B C12B 50.9(3)
C10B C9B C11B C12B 179.2(2)
C9B C11B C12B C13B -54.0(3)
C11B C12B C13B C19B -66.0(3)
C11B C12B C13B C14B 55.6(3)
C11B C12B C13B C17B 166.8(2)
C7B C8B C14B C15B -52.7(3)
C9B C8B C14B C15B -175.8(2)
C7B C8B C14B C13B -176.3(2)
C9B C8B C14B C13B 60.5(3)
C19B C13B C14B C8B 60.0(3)
C12B C13B C14B C8B -61.2(3)
C17B C13B C14B C8B 176.6(2)
C19B C13B C14B C15B -70.8(3)
C12B C13B C14B C15B 168.0(2)
C17B C13B C14B C15B 45.8(2)
C8B C14B C15B C16B -164.1(2)
C13B C14B C15B C16B -35.6(3)
C14B C15B C16B C17B 11.4(3)
C15B C16B C17B C20B 145.9(2)
C15B C16B C17B C13B 16.4(3)
C19B C13B C17B C20B -44.9(3)
C12B C13B C17B C20B 83.0(3)
C14B C13B C17B C20B -162.9(2)
C19B C13B C17B C16B 80.7(3)
C12B C13B C17B C16B -151.4(2)
C14B C13B C17B C16B -37.4(2)
C16B C17B C20B C21B -179.0(2)
C13B C17B C20B C21B -57.8(3)
C16B C17B C20B C22B 57.2(3)
C13B C17B C20B C22B 178.5(2)
C21B C20B C22B C23B 63.1(3)
C17B C20B C22B C23B -172.5(2)
C20B C22B C23B C24B 177.6(2)
C22B C23B C24B C25B 178.5(2)
C23B C24B C25B C26B -63.6(3)

loop_
_cod_related_entry_id
_cod_related_entry_database
_cod_related_entry_code
1 ChemSpider 2006076
